data_2241401
loop_
_publ_author_name
'Bismoussa, Abdoullah'
'Ait Itto, My Youssef'
'Daran, Jean-Claude'
'Auhmani, Abdelwahed'
'Auhmani, Aziz'

_publ_section_title
;
 Crystal structure of
 (1<i>R</i>,3<i>S</i>,8<i>R</i>,11<i>R</i>)-11-acetyl-3,7,7-trimethyl-10-oxatricyclo[6.4.0.0^1,3^]dodecan-9-one
;
_journal_issue 12
_journal_name_full 'Acta Crystallographica Section E'
_journal_page_first o1013
_journal_page_last o1014
_journal_paper_doi 10.1107/S2056989015022847
_journal_volume 71
_journal_year 2015
_chemical_formula_iupac 'C16 H24 O3'
_chemical_formula_moiety 'C16 H24 O3'
_chemical_formula_sum 'C16 H24 O3'
_chemical_formula_weight 264.35
_chemical_name_systematic
(1<i>R</i>,3<i>S</i>,8<i>R</i>,11<i>R</i>)-11-Acetyl-3,7,7-trimethyl-10-oxatricyclo[6.4.0.0^1,3^]dodecan-9-one
_space_group_crystal_system monoclinic
_space_group_IT_number 4
_space_group_name_Hall 'P 2yb'
_space_group_name_H-M_alt 'P 1 21 1'
_symmetry_space_group_name_Hall 'P 2yb'
_symmetry_space_group_name_H-M 'P 1 21 1'
_atom_sites_solution_hydrogens geom
_audit_creation_method SHELXL-2014/6
_cell_angle_alpha 90
_cell_angle_beta 98.654(9)
_cell_angle_gamma 90
_cell_formula_units_Z 2
_cell_length_a 6.4443(6)
_cell_length_b 8.4437(7)
_cell_length_c 13.7083(12)
_cell_measurement_reflns_used 2697
_cell_measurement_temperature 180(2)
_cell_measurement_theta_max 28.3540
_cell_measurement_theta_min 3.9970
_cell_volume 737.43(11)
_computing_cell_refinement
;
CrysAlis PRO (Agilent, 2014)
;
_computing_data_collection
;
CrysAlis PRO (Agilent, 2014)
;
_computing_data_reduction
;
CrysAlis PRO (Agilent, 2014)
;
_computing_molecular_graphics
;
ORTEPIII (Burnett & Johnson, 1996) and ORTEP-3 for Windows (Farrugia,
2012)
;
_computing_publication_material
;
SHELXL2013 (Sheldrick, 2015)
;
_computing_structure_refinement
;
SHELXL2013 (Sheldrick, 2015)
;
_computing_structure_solution
;
SIR97 (Altomare <i>et al.</i>,  1999)
;
_diffrn_ambient_temperature 180(2)
_diffrn_detector_area_resol_mean 16.1978
_diffrn_measured_fraction_theta_full 0.994
_diffrn_measured_fraction_theta_max 0.999
_diffrn_measurement_device 'four-circle diffractometer'
_diffrn_measurement_device_type 'Agilent Xcalibur (Eos, Gemini ultra)'
_diffrn_measurement_method '\w scans'
_diffrn_radiation_monochromator graphite
_diffrn_radiation_type 'Mo K\a'
_diffrn_radiation_wavelength 0.71073
_diffrn_reflns_av_R_equivalents 0.0406
_diffrn_reflns_av_sigmaI/netI 0.0517
_diffrn_reflns_limit_h_max 8
_diffrn_reflns_limit_h_min -8
_diffrn_reflns_limit_k_max 10
_diffrn_reflns_limit_k_min -10
_diffrn_reflns_limit_l_max 16
_diffrn_reflns_limit_l_min -17
_diffrn_reflns_number 7878
_diffrn_reflns_theta_full 26.365
_diffrn_reflns_theta_max 26.365
_diffrn_reflns_theta_min 3.006
_exptl_absorpt_coefficient_mu 0.08
_exptl_absorpt_correction_T_max 1.00000
_exptl_absorpt_correction_T_min 0.71686
_exptl_absorpt_correction_type multi-scan
_exptl_absorpt_process_details
;
(CrysAlis PRO; Agilent, 2014).
;
_exptl_crystal_colour colourless
_exptl_crystal_density_diffrn 1.191
_exptl_crystal_description box
_exptl_crystal_F_000 288
_exptl_crystal_size_max 0.520
_exptl_crystal_size_mid 0.450
_exptl_crystal_size_min 0.250
_refine_diff_density_max 0.314
_refine_diff_density_min -0.336
_refine_ls_extinction_method none
_refine_ls_goodness_of_fit_ref 1.052
_refine_ls_hydrogen_treatment constr
_refine_ls_matrix_type full
_refine_ls_number_parameters 177
_refine_ls_number_reflns 7878
_refine_ls_number_restraints 1
_refine_ls_restrained_S_all 1.052
_refine_ls_R_factor_all 0.0674
_refine_ls_R_factor_gt 0.0610
_refine_ls_shift/su_max 0.000
_refine_ls_shift/su_mean 0.000
_refine_ls_structure_factor_coef Fsqd
_refine_ls_weighting_details 'w=1/[\s^2^(Fo^2^)+(0.0238P)^2^+0.9242P] where P=(Fo^2^+2Fc^2^)/3'
_refine_ls_weighting_scheme calc
_refine_ls_wR_factor_gt 0.1370
_refine_ls_wR_factor_ref 0.1412
_reflns_number_gt 7173
_reflns_number_total 7878
_reflns_threshold_expression 'I > 2\s(I)'
_cod_data_source_file xu5880sup1.cif
_cod_data_source_block I
_cod_database_code 2241401
_shelx_space_group_comment
;
The symmetry employed for this shelxl refinement is uniquely defined
by the following loop, which should always be used as a source of
symmetry information in preference to the above space-group names.
They are only intended as comments.
;
_shelx_estimated_absorpt_t_min 0.961
_shelx_estimated_absorpt_t_max 0.981
_shelxl_version_number 2014/6

loop_
_symmetry_equiv_pos_as_xyz
'x, y, z'
'-x, y+1/2, -z'

loop_
_atom_site_type_symbol
_atom_site_label
_atom_site_fract_x
_atom_site_fract_y
_atom_site_fract_z
_atom_site_U_iso_or_equiv
_atom_site_adp_type
_atom_site_calc_flag
_atom_site_occupancy
C C1 0.2887(8) 0.3804(6) 0.2813(4) 0.0237(11) Uani d 1
C C2 0.3418(9) 0.2072(6) 0.2798(4) 0.0297(12) Uani d 1
H H2A 0.2894 0.1378 0.3289 0.036 Uiso calc 1
H H2B 0.4811 0.1776 0.2634 0.036 Uiso calc 1
C C3 0.1834(8) 0.2745(7) 0.1985(4) 0.0274(12) Uani d 1
C C4 0.2531(10) 0.2989(7) 0.0992(4) 0.0359(14) Uani d 1
H H4A 0.2061 0.2079 0.0559 0.043 Uiso calc 1
H H4B 0.4084 0.3023 0.1078 0.043 Uiso calc 1
C C5 0.1648(11) 0.4526(8) 0.0492(4) 0.0482(17) Uani d 1
H H5A 0.0218 0.4315 0.0140 0.058 Uiso calc 1
H H5B 0.2534 0.4840 -0.0006 0.058 Uiso calc 1
C C6 0.1541(10) 0.5920(7) 0.1208(4) 0.0402(15) Uani d 1
H H6A 0.1000 0.6852 0.0811 0.048 Uiso calc 1
H H6B 0.0487 0.5650 0.1637 0.048 Uiso calc 1
C C7 0.3540(9) 0.6425(7) 0.1873(4) 0.0378(14) Uani d 1
C C8 0.4454(8) 0.5023(6) 0.2584(4) 0.0278(13) Uani d 1
H H8 0.5466 0.4443 0.2228 0.033 Uiso calc 1
C C9 0.5737(8) 0.5692(7) 0.3498(4) 0.0319(13) Uani d 1
C C10 0.3256(8) 0.4700(7) 0.4541(4) 0.0266(12) Uani d 1
H H10 0.3797 0.3666 0.4830 0.032 Uiso calc 1
C C11 0.1686(8) 0.4366(6) 0.3621(3) 0.0234(11) Uani d 1
H H11A 0.0888 0.5340 0.3408 0.028 Uiso calc 1
H H11B 0.0680 0.3541 0.3762 0.028 Uiso calc 1
C C12 -0.0452(8) 0.2292(7) 0.1912(4) 0.0371(15) Uani d 1
H H12A -0.0664 0.1231 0.1623 0.056 Uiso calc 1
H H12B -0.1315 0.3057 0.1493 0.056 Uiso calc 1
H H12C -0.0860 0.2292 0.2572 0.056 Uiso calc 1
C C13 0.5222(11) 0.6924(9) 0.1249(5) 0.061(2) Uani d 1
H H13A 0.6470 0.7301 0.1684 0.091 Uiso calc 1
H H13B 0.4669 0.7775 0.0797 0.091 Uiso calc 1
H H13C 0.5597 0.6014 0.0868 0.091 Uiso calc 1
C C14 0.2968(11) 0.7879(7) 0.2460(5) 0.0483(17) Uani d 1
H H14A 0.2497 0.8743 0.2002 0.072 Uiso calc 1
H H14B 0.4204 0.8221 0.2917 0.072 Uiso calc 1
H H14C 0.1839 0.7596 0.2834 0.072 Uiso calc 1
C C15 0.2174(8) 0.5569(7) 0.5301(4) 0.0301(12) Uani d 1
C C16 0.0480(9) 0.4660(7) 0.5691(4) 0.0372(14) Uani d 1
H H16A -0.0855 0.4816 0.5254 0.056 Uiso calc 1
H H16B 0.0349 0.5037 0.6355 0.056 Uiso calc 1
H H16C 0.0836 0.3531 0.5718 0.056 Uiso calc 1
O O1 0.5017(6) 0.5651(5) 0.4367(3) 0.0370(10) Uani d 1
O O2 0.7419(6) 0.6310(6) 0.3489(3) 0.0476(11) Uani d 1
O O3 0.2640(7) 0.6912(5) 0.5555(3) 0.0415(10) Uani d 1

loop_
_atom_site_aniso_label
_atom_site_aniso_U_11
_atom_site_aniso_U_22
_atom_site_aniso_U_33
_atom_site_aniso_U_12
_atom_site_aniso_U_13
_atom_site_aniso_U_23
C1 0.021(3) 0.023(3) 0.027(3) 0.002(2) 0.003(2) -0.003(2)
C2 0.034(3) 0.023(3) 0.033(3) 0.003(2) 0.006(3) -0.001(3)
C3 0.029(3) 0.025(3) 0.029(3) 0.002(2) 0.005(2) -0.005(2)
C4 0.044(3) 0.037(4) 0.027(3) 0.000(3) 0.007(3) -0.005(3)
C5 0.069(5) 0.048(4) 0.028(3) 0.006(4) 0.009(3) 0.005(3)
C6 0.053(4) 0.032(3) 0.034(3) 0.012(3) 0.002(3) 0.011(3)
C7 0.043(3) 0.027(3) 0.047(3) 0.004(3) 0.019(3) 0.006(3)
C8 0.026(3) 0.024(3) 0.037(3) 0.000(2) 0.014(3) -0.003(2)
C9 0.018(2) 0.027(3) 0.052(3) 0.004(2) 0.010(3) -0.002(3)
C10 0.026(3) 0.023(3) 0.030(3) 0.001(2) 0.003(2) -0.003(2)
C11 0.022(2) 0.027(3) 0.022(2) -0.002(2) 0.007(2) -0.002(2)
C12 0.031(3) 0.039(4) 0.040(3) 0.001(3) 0.002(3) -0.009(3)
C13 0.067(5) 0.056(5) 0.067(4) -0.008(4) 0.032(4) 0.019(4)
C14 0.059(4) 0.021(3) 0.064(4) 0.006(3) 0.008(4) 0.004(3)
C15 0.031(3) 0.030(3) 0.027(3) 0.013(3) -0.003(2) -0.001(3)
C16 0.041(3) 0.036(3) 0.038(3) 0.001(3) 0.018(3) -0.006(3)
O1 0.0256(19) 0.043(2) 0.041(2) -0.004(2) 0.0022(18) -0.013(2)
O2 0.023(2) 0.044(3) 0.077(3) -0.008(2) 0.010(2) -0.011(2)
O3 0.050(3) 0.030(2) 0.043(2) 0.001(2) 0.003(2) -0.012(2)

loop_
_atom_type_symbol
_atom_type_description
_atom_type_scat_dispersion_real
_atom_type_scat_dispersion_imag
_atom_type_scat_source
C C 0.0033 0.0016 'International Tables Vol C Tables 4.2.6.8 and 6.1.1.4'
H H 0.0000 0.0000 'International Tables Vol C Tables 4.2.6.8 and 6.1.1.4'
N N 0.0061 0.0033 'International Tables Vol C Tables 4.2.6.8 and 6.1.1.4'
O O 0.0106 0.0060 'International Tables Vol C Tables 4.2.6.8 and 6.1.1.4'

loop_
_geom_angle_atom_site_label_1
_geom_angle_atom_site_label_2
_geom_angle_atom_site_label_3
_geom_angle
C2 C1 C8 120.0(5)
C2 C1 C11 117.1(5)
C8 C1 C11 111.7(4)
C2 C1 C3 59.6(3)
C8 C1 C3 118.9(5)
C11 C1 C3 120.5(4)
C1 C2 C3 60.8(4)
C1 C2 H2A 117.7
C3 C2 H2A 117.7
C1 C2 H2B 117.7
C3 C2 H2B 117.7
H2A C2 H2B 114.8
C2 C3 C12 120.0(5)
C2 C3 C4 117.3(5)
C12 C3 C4 113.2(5)
C2 C3 C1 59.5(3)
C12 C3 C1 121.3(4)
C4 C3 C1 115.6(5)
C3 C4 C5 112.1(5)
C3 C4 H4A 109.2
C5 C4 H4A 109.2
C3 C4 H4B 109.2
C5 C4 H4B 109.2
H4A C4 H4B 107.9
C4 C5 C6 114.2(4)
C4 C5 H5A 108.7
C6 C5 H5A 108.7
C4 C5 H5B 108.7
C6 C5 H5B 108.7
H5A C5 H5B 107.6
C7 C6 C5 118.7(5)
C7 C6 H6A 107.6
C5 C6 H6A 107.6
C7 C6 H6B 107.6
C5 C6 H6B 107.6
H6A C6 H6B 107.1
C6 C7 C13 110.3(5)
C6 C7 C14 106.7(5)
C13 C7 C14 108.4(5)
C6 C7 C8 111.1(5)
C13 C7 C8 108.5(5)
C14 C7 C8 111.6(5)
C9 C8 C1 112.6(4)
C9 C8 C7 109.7(5)
C1 C8 C7 116.0(4)
C9 C8 H8 105.9
C1 C8 H8 105.9
C7 C8 H8 105.9
O2 C9 O1 116.9(5)
O2 C9 C8 122.5(5)
O1 C9 C8 120.6(4)
O1 C10 C11 114.2(4)
O1 C10 C15 107.3(4)
C11 C10 C15 109.9(4)
O1 C10 H10 108.4
C11 C10 H10 108.4
C15 C10 H10 108.4
C10 C11 C1 108.3(4)
C10 C11 H11A 110.0
C1 C11 H11A 110.0
C10 C11 H11B 110.0
C1 C11 H11B 110.0
H11A C11 H11B 108.4
C3 C12 H12A 109.5
C3 C12 H12B 109.5
H12A C12 H12B 109.5
C3 C12 H12C 109.5
H12A C12 H12C 109.5
H12B C12 H12C 109.5
C7 C13 H13A 109.5
C7 C13 H13B 109.5
H13A C13 H13B 109.5
C7 C13 H13C 109.5
H13A C13 H13C 109.5
H13B C13 H13C 109.5
C7 C14 H14A 109.5
C7 C14 H14B 109.5
H14A C14 H14B 109.5
C7 C14 H14C 109.5
H14A C14 H14C 109.5
H14B C14 H14C 109.5
O3 C15 C16 122.7(5)
O3 C15 C10 121.8(5)
C16 C15 C10 115.4(5)
C15 C16 H16A 109.5
C15 C16 H16B 109.5
H16A C16 H16B 109.5
C15 C16 H16C 109.5
H16A C16 H16C 109.5
H16B C16 H16C 109.5
C9 O1 C10 123.2(4)

loop_
_geom_bond_atom_site_label_1
_geom_bond_atom_site_label_2
_geom_bond_distance
C1 C2 1.503(7)
C1 C8 1.507(7)
C1 C11 1.520(7)
C1 C3 1.523(7)
C2 C3 1.505(7)
C2 H2A 0.9900
C2 H2B 0.9900
C3 C12 1.511(7)
C3 C4 1.511(7)
C4 C5 1.537(9)
C4 H4A 0.9900
C4 H4B 0.9900
C5 C6 1.541(8)
C5 H5A 0.9900
C5 H5B 0.9900
C6 C7 1.523(8)
C6 H6A 0.9900
C6 H6B 0.9900
C7 C13 1.537(8)
C7 C14 1.542(8)
C7 C8 1.590(7)
C8 C9 1.503(7)
C8 H8 1.0000
C9 O2 1.205(6)
C9 O1 1.343(6)
C10 O1 1.438(6)
C10 C11 1.519(7)
C10 C15 1.527(7)
C10 H10 1.0000
C11 H11A 0.9900
C11 H11B 0.9900
C12 H12A 0.9800
C12 H12B 0.9800
C12 H12C 0.9800
C13 H13A 0.9800
C13 H13B 0.9800
C13 H13C 0.9800
C14 H14A 0.9800
C14 H14B 0.9800
C14 H14C 0.9800
C15 O3 1.211(7)
C15 C16 1.498(8)
C16 H16A 0.9800
C16 H16B 0.9800
C16 H16C 0.9800

loop_
_geom_hbond_atom_site_label_D
_geom_hbond_atom_site_label_H
_geom_hbond_atom_site_label_A
_geom_hbond_site_symmetry_A
_geom_hbond_distance_DH
_geom_hbond_distance_HA
_geom_hbond_distance_DA
_geom_hbond_angle_DHA
C11 H11A O2 1_455 0.99 2.40 3.184(6) 135.7
C16 H16C O2 2_646 0.98 2.37 3.262(8) 151.8

_cod_database_fobs_code 2241401
